data_1503105
loop_
_publ_author_name
'Colquhoun, Howard M.'
'Zhu, Zhixue'
'Cardin, Christine J.'
'White, Andrew J. P.'
'Drew, Michael G. B.'
'Gan, Yu'

_publ_section_title
;
 Bis(hydroxy-isoindolinone)s: synthesis, stereochemistry, polymer
 chemistry, and supramolecular assembly.
;
_journal_issue 17
_journal_name_full 'Organic letters'
_journal_page_first 3756
_journal_page_last 3759
_journal_paper_doi 10.1021/ol101338m
_journal_volume 12
_journal_year 2010
_chemical_formula_sum 'C11 H5 Cl F O2'
_chemical_formula_weight 223.60
_chemical_name_systematic
;
 ?
;
_space_group_IT_number 14
_symmetry_space_group_name_Hall '-P 2ybc'
_symmetry_space_group_name_H-M 'P 1 21/c 1'
_atom_sites_solution_hydrogens geom
_atom_sites_solution_primary direct
_atom_sites_solution_secondary difmap
_audit_creation_method SHELXL-97
_cell_angle_alpha 90.00
_cell_angle_beta 98.5140(10)
_cell_angle_gamma 90.00
_cell_formula_units_Z 4
_cell_length_a 13.0998(2)
_cell_length_b 6.05710(10)
_cell_length_c 11.60960(10)
_cell_measurement_temperature 150(2)
_cell_volume 911.03(2)
_computing_structure_refinement 'SHELXL-97 (Sheldrick, 2008)'
_diffrn_ambient_temperature 150(2)
_diffrn_measured_fraction_theta_full 0.951
_diffrn_measured_fraction_theta_max 0.951
_diffrn_radiation_monochromator graphite
_diffrn_radiation_source 'fine-focus sealed tube'
_diffrn_radiation_type MoK\a
_diffrn_radiation_wavelength 0.71073
_diffrn_reflns_av_R_equivalents 0.0198
_diffrn_reflns_av_sigmaI/netI 0.0136
_diffrn_reflns_limit_h_max 19
_diffrn_reflns_limit_h_min -19
_diffrn_reflns_limit_k_max 9
_diffrn_reflns_limit_k_min -9
_diffrn_reflns_limit_l_max 17
_diffrn_reflns_limit_l_min -17
_diffrn_reflns_number 21542
_diffrn_reflns_theta_full 32.40
_diffrn_reflns_theta_max 32.40
_diffrn_reflns_theta_min 3.14
_exptl_absorpt_coefficient_mu 0.406
_exptl_absorpt_correction_type none
_exptl_crystal_colour colourless
_exptl_crystal_density_diffrn 1.630
_exptl_crystal_density_method 'not measured'
_exptl_crystal_description rod
_exptl_crystal_F_000 452
_exptl_crystal_size_max 0.4
_exptl_crystal_size_mid 0.1
_exptl_crystal_size_min 0.1
_refine_diff_density_max 0.420
_refine_diff_density_min -0.307
_refine_diff_density_rms 0.054
_refine_ls_extinction_method none
_refine_ls_goodness_of_fit_ref 0.439
_refine_ls_hydrogen_treatment mixed
_refine_ls_matrix_type full
_refine_ls_number_parameters 148
_refine_ls_number_reflns 3111
_refine_ls_number_restraints 0
_refine_ls_restrained_S_all 0.439
_refine_ls_R_factor_all 0.0369
_refine_ls_R_factor_gt 0.0308
_refine_ls_shift/su_max 0.001
_refine_ls_shift/su_mean 0.000
_refine_ls_structure_factor_coef Fsqd
_refine_ls_weighting_details 'calc w=1/[\s^2^(Fo^2^)+(0.1414P)^2^+2.3547P] where P=(Fo^2^+2Fc^2^)/3'
_refine_ls_weighting_scheme calc
_refine_ls_wR_factor_gt 0.0930
_refine_ls_wR_factor_ref 0.1019
_reflns_number_gt 2708
_reflns_number_total 3111
_reflns_threshold_expression >2\s(I)
_cod_data_source_file ol101338m_si_001.cif
_cod_data_source_block 466b
_cod_original_sg_symbol_H-M 'P 21 / c'
_cod_database_code 1503105

loop_
_symmetry_equiv_pos_as_xyz
'x, y, z'
'-x, y+1/2, -z+1/2'
'-x, -y, -z'
'x, -y-1/2, z-1/2'

loop_
_atom_site_label
_atom_site_type_symbol
_atom_site_fract_x
_atom_site_fract_y
_atom_site_fract_z
_atom_site_U_iso_or_equiv
_atom_site_adp_type
_atom_site_occupancy
_atom_site_symmetry_multiplicity
_atom_site_calc_flag
F1 F 0.96565(7) 0.79592(16) 0.93821(8) 0.0387(2) Uani 1 1 d
H12 H 0.7879(13) 0.918(3) 0.8446(15) 0.028(4) Uiso 1 1 d
H15 H 0.9957(16) 0.416(4) 0.8591(17) 0.042(5) Uiso 1 1 d
H13 H 0.6721(15) 0.722(3) 0.7079(16) 0.031(4) Uiso 1 1 d
H14 H 0.3555 0.2941 0.5348 0.050 Uiso 1 1 d
H11 H 0.8784 0.2220 0.7061 0.050 Uiso 1 1 d
Cl1 Cl 0.75626(2) 0.19039(5) 0.50583(2) 0.02604(9) Uani 1 1 d
O2 O 0.49315(7) -0.01308(14) 0.68246(7) 0.02307(17) Uani 1 1 d
O1 O 0.64787(6) 0.14365(13) 0.67620(7) 0.01917(16) Uani 1 1 d
C003 C 0.68999(8) 0.31999(16) 0.61452(9) 0.01645(18) Uani 1 1 d
C005 C 0.50927(8) 0.31993(15) 0.56922(8) 0.01501(17) Uani 1 1 d
C006 C 0.86127(8) 0.3618(2) 0.74314(10) 0.0218(2) Uani 1 1 d
C007 C 0.76528(7) 0.45186(17) 0.69832(8) 0.01627(18) Uani 1 1 d
C008 C 0.89986(9) 0.6825(2) 0.85912(10) 0.0248(2) Uani 1 1 d
C009 C 0.59660(7) 0.43704(16) 0.55085(8) 0.01501(17) Uani 1 1 d
C010 C 0.80612(9) 0.77748(19) 0.81647(10) 0.0226(2) Uani 1 1 d
C011 C 0.73787(8) 0.65863(18) 0.73597(9) 0.01922(19) Uani 1 1 d
C012 C 0.54205(8) 0.13211(17) 0.64711(8) 0.01700(18) Uani 1 1 d
C013 C 0.40968(8) 0.37728(17) 0.51948(8) 0.01615(17) Uani 1 1 d
C014 C 0.92915(9) 0.4764(2) 0.82477(11) 0.0261(2) Uani 1 1 d

loop_
_atom_site_aniso_label
_atom_site_aniso_U_11
_atom_site_aniso_U_22
_atom_site_aniso_U_33
_atom_site_aniso_U_23
_atom_site_aniso_U_13
_atom_site_aniso_U_12
F1 0.0317(4) 0.0464(5) 0.0340(4) -0.0081(4) -0.0081(3) -0.0113(4)
Cl1 0.02755(14) 0.02715(15) 0.02440(14) -0.00632(9) 0.00705(10) 0.00670(10)
O2 0.0269(4) 0.0176(4) 0.0241(4) 0.0058(3) 0.0022(3) -0.0028(3)
O1 0.0202(3) 0.0144(3) 0.0221(3) 0.0046(3) 0.0001(3) 0.0010(3)
C003 0.0180(4) 0.0142(4) 0.0173(4) 0.0003(3) 0.0032(3) 0.0026(3)
C005 0.0188(4) 0.0129(4) 0.0133(4) 0.0009(3) 0.0021(3) 0.0003(3)
C006 0.0172(4) 0.0224(5) 0.0252(5) 0.0025(4) 0.0016(4) 0.0031(4)
C007 0.0161(4) 0.0156(4) 0.0169(4) 0.0018(3) 0.0017(3) 0.0010(3)
C008 0.0219(5) 0.0306(6) 0.0208(5) 0.0003(4) -0.0003(4) -0.0074(4)
C009 0.0165(4) 0.0144(4) 0.0140(4) 0.0004(3) 0.0016(3) 0.0008(3)
C010 0.0254(5) 0.0204(5) 0.0213(5) -0.0020(4) 0.0019(4) -0.0029(4)
C011 0.0198(4) 0.0175(4) 0.0197(4) -0.0005(3) 0.0009(3) 0.0014(3)
C012 0.0211(4) 0.0141(4) 0.0154(4) 0.0005(3) 0.0014(3) 0.0007(3)
C013 0.0179(4) 0.0151(4) 0.0155(4) 0.0016(3) 0.0024(3) -0.0006(3)
C014 0.0177(4) 0.0323(6) 0.0270(5) 0.0036(4) -0.0011(4) 0.0014(4)

loop_
_atom_type_symbol
_atom_type_description
_atom_type_scat_dispersion_real
_atom_type_scat_dispersion_imag
_atom_type_scat_source
C C 0.0033 0.0016 'International Tables Vol C Tables 4.2.6.8 and 6.1.1.4'
H H 0.0000 0.0000 'International Tables Vol C Tables 4.2.6.8 and 6.1.1.4'
O O 0.0106 0.0060 'International Tables Vol C Tables 4.2.6.8 and 6.1.1.4'
F F 0.0171 0.0103 'International Tables Vol C Tables 4.2.6.8 and 6.1.1.4'
Cl Cl 0.1484 0.1585 'International Tables Vol C Tables 4.2.6.8 and 6.1.1.4'

loop_
_geom_angle_atom_site_label_1
_geom_angle_atom_site_label_2
_geom_angle_atom_site_label_3
_geom_angle
_geom_angle_site_symmetry_1
_geom_angle_site_symmetry_3
C012 O1 C003 111.16(8) . .
O1 C003 C007 109.52(8) . .
O1 C003 C009 104.44(8) . .
C007 C003 C009 118.20(8) . .
O1 C003 Cl1 106.45(6) . .
C007 C003 Cl1 110.10(7) . .
C009 C003 Cl1 107.43(7) . .
C013 C005 C009 123.51(9) . .
C013 C005 C012 128.07(9) . .
C009 C005 C012 108.41(8) . .
C014 C006 C007 120.63(11) . .
C011 C007 C006 119.60(10) . .
C011 C007 C003 120.34(9) . .
C006 C007 C003 119.98(9) . .
F1 C008 C010 118.47(11) . .
F1 C008 C014 118.63(11) . .
C010 C008 C014 122.90(11) . .
C005 C009 C013 121.79(9) . 3_666
C005 C009 C003 108.14(8) . .
C013 C009 C003 130.03(9) 3_666 .
C008 C010 C011 118.28(11) . .
C007 C011 C010 120.38(10) . .
O2 C012 O1 121.56(9) . .
O2 C012 C005 130.89(10) . .
O1 C012 C005 107.55(8) . .
C005 C013 C009 114.70(9) . 3_666
C006 C014 C008 118.19(10) . .

loop_
_geom_bond_atom_site_label_1
_geom_bond_atom_site_label_2
_geom_bond_distance
_geom_bond_site_symmetry_2
F1 C008 1.3502(13) .
Cl1 C003 1.8128(10) .
O2 C012 1.1958(13) .
O1 C012 1.3791(12) .
O1 C003 1.4405(12) .
C003 C007 1.5077(14) .
C003 C009 1.5093(13) .
C005 C013 1.3903(13) .
C005 C009 1.3891(13) .
C005 C012 1.4770(14) .
C006 C014 1.3860(16) .
C006 C007 1.3985(14) .
C007 C011 1.3910(14) .
C008 C010 1.3797(17) .
C008 C014 1.3822(18) .
C009 C013 1.3851(13) 3_666
C010 C011 1.3941(15) .
C013 C009 1.3851(13) 3_666
